data_1546417
loop_
_publ_author_name
'Brixner, L. H.'
'Chen, H. Y.'
'Foris, C. M.'

_publ_section_title
;
 Structure and luminescence of some rare earth halotungstates of the type
 Ln3WO6Cl3
;
_journal_name_full 'Journal of Solid State Chemistry'
_journal_page_first 99
_journal_page_last 107
_journal_volume 44
_journal_year 1982
_chemical_formula_sum 'Cl3 La3 O6 W'
_chemical_formula_weight 802.912
_space_group_IT_number 176
_symmetry_cell_setting hexagonal
_symmetry_Int_Tables_number 176
_symmetry_space_group_name_Hall '-P 6c'
_symmetry_space_group_name_H-M 'P 63/m'
_cell_angle_alpha 90.
_cell_angle_beta 90.
_cell_angle_gamma 120.
_cell_formula_units_Z 2
_cell_length_a 9.4048(5)
_cell_length_b 9.4048(5)
_cell_length_c 5.4253(3)
_cell_volume 415.58(4)
_diffrn_ambient_temperature 293
_diffrn_radiation_probe x-ray
_diffrn_radiation_type MoK\a
_diffrn_radiation_wavelength 0.71069
_exptl_absorpt_coefficient_mu 29.852
_exptl_crystal_density_diffrn 6.417
_exptl_crystal_density_method 'Not Measured'
_exptl_crystal_F_000 688
_refine_ls_number_parameters 25
_refine_ls_number_reflns 359
_refine_ls_R_factor_gt 0.028
_refine_ls_wR_factor_gt 0.036
_cod_data_source_file JSSC-1982-44-99-107.cif
_cod_data_source_block La3WO6Cl3
_cod_original_cell_volume 415.58(6)
_cod_database_code 1546417

loop_
_space_group_symop_id
_space_group_symop_operation_xyz
1 x,y,z
2 x-y,x,1/2+z
3 -y,x-y,z
4 -x,-y,1/2+z
5 -x+y,-x,z
6 y,-x+y,1/2+z
7 -x,-y,-z
8 -x+y,-x,1/2-z
9 y,-x+y,-z
10 x,y,1/2-z
11 x-y,x,-z
12 -y,x-y,1/2-z

loop_
_atom_site_aniso_label
_atom_site_aniso_U_11
_atom_site_aniso_U_22
_atom_site_aniso_U_33
_atom_site_aniso_U_23
_atom_site_aniso_U_13
_atom_site_aniso_U_12
W 0.0017(2) 0.0017(2) 0.0056(2) 0.0000 0.0000 0.0000
La 0.0042(2) 0.0044(2) 0.0075(2) 0.0000 0.0000 0.0021(1)
Cl 0.0110(7) 0.0088(7) 0.0118(9) 0.0000 0.0000 0.0048(5)
O 0.0060(10) 0.0090(10) 0.010(2) 0.001(2) 0.0000(10) 0.0042(9)

loop_
_atom_site_label
_atom_site_type_symbol
_atom_site_thermal_displace_type
_atom_site_fract_x
_atom_site_fract_y
_atom_site_fract_z
_atom_site_occupancy
_atom_site_U_iso_or_equiv
_atom_site_calc_flag
_atom_site_refinement_flags
_atom_site_disorder_assembly
_atom_site_disorder_group
W W Uani 0.33333 0.66667 0.25000 1.000 0.0034(1) . . . .
La La Uani 0.09062(5) 0.68646(5) 0.75000 1.000 0.0054(1) . . . .
Cl Cl Uani 0.2402(2) 0.0484(2) 0.75000 1.000 0.0106(4) . . . .
O O Uani 0.3635(4) 0.8381(5) 0.0216(7) 1.000 0.0081(8) . . . .

loop_
_geom_angle_atom_site_label_1
_geom_angle_atom_site_label_2
_geom_angle_atom_site_label_3
_geom_angle
_geom_angle_site_symmetry_1
_geom_angle_site_symmetry_2
_geom_angle_site_symmetry_3
_geom_angle_publ_flag
O W O 83.52(18) . . 3_665 yes
O W O 83.52(17) . . 5_565 yes
O W O 134.77(17) . . 8_565 yes
O W O 79.47(16) . . 10_555 yes
O W O 134.8(2) . . 12_665 yes
O W O 83.5(2) 3_665 . 5_565 yes
O W O 134.77(18) 3_665 . 8_565 yes
O W O 134.8(2) 3_665 . 10_555 yes
O W O 79.47(18) 3_665 . 12_665 yes
O W O 79.5(2) 5_565 . 8_565 yes
O W O 134.77(17) 5_565 . 10_555 yes
O W O 134.77(18) 5_565 . 12_665 yes
O W O 83.52(17) 8_565 . 10_555 yes
O W O 83.5(2) 8_565 . 12_665 yes
O W O 83.52(18) 10_555 . 12_665 yes
Cl La O 66.98(9) 1_565 . 1_556 yes
O La O 60.55(15) 1_556 . 3_666 yes
Cl La O 126.18(9) 5_565 . 1_556 yes
O La O 164.35(15) 1_556 . 6_455 yes
Cl La O 124.17(10) 6_564 . 1_556 yes
Cl La O 65.10(10) 6_565 . 1_556 yes
O La O 115.02(13) 1_556 . 9_456 yes
O La O 66.98(12) 1_556 . 10_555 yes
O La O 100.14(15) 1_556 . 12_665 yes
Cl La O 126.47(12) 1_565 . 3_666 yes
Cl La Cl 73.02(5) 1_565 . 5_565 yes
Cl La O 128.59(12) 1_565 . 6_455 yes
Cl La Cl 69.17(5) 1_565 . 6_564 yes
Cl La Cl 69.17(5) 1_565 . 6_565 yes
Cl La O 128.59(12) 1_565 . 9_456 yes
Cl La O 66.98(9) 1_565 . 10_555 yes
Cl La O 126.47(12) 1_565 . 12_665 yes
Cl La O 132.86(12) 5_565 . 3_666 yes
O La O 104.37(16) 3_666 . 6_455 yes
Cl La O 154.24(11) 6_564 . 3_666 yes
Cl La O 79.81(11) 6_565 . 3_666 yes
O La O 69.88(17) 3_666 . 9_456 yes
O La O 100.14(15) 3_666 . 10_555 yes
O La O 74.47(15) 3_666 . 12_665 yes
Cl La O 66.37(12) 5_565 . 6_455 yes
Cl La Cl 67.94(4) 5_565 . 6_564 yes
Cl La Cl 67.94(4) 5_565 . 6_565 yes
Cl La O 66.37(12) 5_565 . 9_456 yes
Cl La O 126.18(9) 5_565 . 10_555 yes
Cl La O 132.86(12) 5_565 . 12_665 yes
Cl La O 67.22(11) 6_564 . 6_455 yes
Cl La O 118.96(11) 6_565 . 6_455 yes
O La O 58.59(13) 6_455 . 9_456 yes
O La O 115.02(13) 6_455 . 10_555 yes
O La O 69.88(17) 6_455 . 12_665 yes
Cl La Cl 125.85(6) 6_564 . 6_565 yes
Cl La O 118.96(11) 6_564 . 9_456 yes
Cl La O 65.10(10) 6_564 . 10_555 yes
Cl La O 79.81(11) 6_564 . 12_665 yes
Cl La O 67.22(11) 6_565 . 9_456 yes
Cl La O 124.17(10) 6_565 . 10_555 yes
Cl La O 154.24(11) 6_565 . 12_665 yes
O La O 164.35(15) 9_456 . 10_555 yes
O La O 104.37(16) 9_456 . 12_665 yes
O La O 60.55(15) 10_555 . 12_665 yes
La Cl La 93.92(4) 1_545 . 2_654 yes
La Cl La 93.92(4) 1_545 . 2_655 yes
La Cl La 166.98(8) 1_545 . 3_665 yes
La Cl La 125.85(7) 2_654 . 2_655 yes
La Cl La 92.00(4) 2_654 . 3_665 yes
La Cl La 92.00(4) 2_655 . 3_665 yes
W O La 101.92(17) . . 1_554 yes
W O La 110.97(16) . . 2_664 yes
W O La 110.72(19) . . 5_564 yes
La O La 115.15(16) 1_554 . 2_664 yes
La O La 107.67(14) 1_554 . 5_564 yes
La O La 110.12(16) 2_664 . 5_564 yes

loop_
_geom_bond_atom_site_label_1
_geom_bond_atom_site_label_2
_geom_bond_distance
_geom_bond_site_symmetry_1
_geom_bond_site_symmetry_2
_geom_bond_publ_flag
W O 1.939(4) . . yes
W O 1.939(5) . 3_665 yes
W O 1.939(5) . 5_565 yes
W O 1.939(5) . 8_565 yes
W O 1.939(4) . 10_555 yes
W O 1.939(5) . 12_665 yes
La O 2.671(4) . 1_556 yes
La Cl 2.9627(17) . 1_565 yes
La O 2.435(5) . 3_666 yes
La Cl 3.060(3) . 5_565 yes
La O 2.533(5) . 6_455 yes
La Cl 3.0466(11) . 6_564 yes
La Cl 3.0466(11) . 6_565 yes
La O 2.533(5) . 9_456 yes
La O 2.671(4) . 10_555 yes
La O 2.435(5) . 12_665 yes

loop_
_geom_torsion_atom_site_label_1
_geom_torsion_atom_site_label_2
_geom_torsion_atom_site_label_3
_geom_torsion_atom_site_label_4
_geom_torsion
_geom_torsion_site_symmetry_1
_geom_torsion_site_symmetry_2
_geom_torsion_site_symmetry_3
_geom_torsion_site_symmetry_4
_geom_torsion_publ_flag
O W O La 123.90(19) . . 10_555 . no
O W O La -52.1(3) . . 12_665 . no
